data_7706940
loop_
_publ_author_name
'Vos\'ahlo, Petr'
'Schulz, Ji\<r\'i'
'C\'isa\<rov\'a, Ivana'
'\<St\<epni\<cka, Petr'

_publ_section_title
;
 Cyclopalladation of a ferrocene acylphosphine and the reactivity of the
 C-H activated products.
;
_journal_issue 18
_journal_name_full 'Dalton transactions (Cambridge, England : 2003)'
_journal_page_first 6232
_journal_page_last 6244
_journal_paper_doi 10.1039/d1dt00668a
_journal_volume 50
_journal_year 2021
_chemical_formula_moiety 'C28 H25 Fe O3 P Pd'
_chemical_formula_sum 'C28 H25 Fe O3 P Pd'
_chemical_formula_weight 602.70
_space_group_crystal_system monoclinic
_space_group_IT_number 14
_space_group_name_Hall '-P 2ybc'
_space_group_name_H-M_alt 'P 1 21/c 1'
_atom_sites_solution_hydrogens geom
_atom_sites_solution_primary direct
_atom_sites_solution_secondary difmap
_audit_creation_method SHELXL-2017/1
_audit_update_record
;
2021-02-17 deposited with the CCDC.	2021-03-23 downloaded from the CCDC.
;
_cell_angle_alpha 90
_cell_angle_beta 104.674(6)
_cell_angle_gamma 90
_cell_formula_units_Z 4
_cell_length_a 11.161(2)
_cell_length_b 12.7449(19)
_cell_length_c 17.603(3)
_cell_measurement_reflns_used 9609
_cell_measurement_temperature 120(2)
_cell_measurement_theta_max 27.57
_cell_measurement_theta_min 2.39
_cell_volume 2422.3(7)
_computing_cell_refinement 'SAINT V8.40A (Bruker Nano, Inc., 2019)'
_computing_data_collection 'Bruker Instrument Service vV6.2.12'
_computing_data_reduction 'SAINT V8.40A (Bruker Nano, Inc., 2019)'
_computing_molecular_graphics 'PLATON (Spek, 2017)'
_computing_publication_material 'PLATON (Spek, 2017)'
_computing_structure_refinement 'SHELXL-2017/1 (Sheldrick, 2017)'
_computing_structure_solution 'SHELXT 2014/5 (Sheldrick, 2014)'
_diffrn_ambient_temperature 120(2)
_diffrn_measured_fraction_theta_full 0.999
_diffrn_measured_fraction_theta_max 0.992
_diffrn_measurement_device_type 'Bruker D8 VENTURE Kappa Duo with PHOTON 1000'
_diffrn_measurement_method '\f and \w scans'
_diffrn_radiation_monochromator 'Quazar Mo multilayer optic'
_diffrn_radiation_source 'I\mS micro-focus sealed tube'
_diffrn_radiation_type MoK\a
_diffrn_radiation_wavelength 0.71073
_diffrn_reflns_av_R_equivalents 0.0555
_diffrn_reflns_av_unetI/netI 0.0353
_diffrn_reflns_Laue_measured_fraction_full 0.999
_diffrn_reflns_Laue_measured_fraction_max 0.992
_diffrn_reflns_limit_h_max 14
_diffrn_reflns_limit_h_min -14
_diffrn_reflns_limit_k_max 16
_diffrn_reflns_limit_k_min -16
_diffrn_reflns_limit_l_max 22
_diffrn_reflns_limit_l_min -22
_diffrn_reflns_number 36797
_diffrn_reflns_point_group_measured_fraction_full 0.999
_diffrn_reflns_point_group_measured_fraction_max 0.992
_diffrn_reflns_theta_full 25.242
_diffrn_reflns_theta_max 27.597
_diffrn_reflns_theta_min 2.392
_exptl_absorpt_coefficient_mu 1.436
_exptl_absorpt_correction_T_max 0.84
_exptl_absorpt_correction_T_min 0.56
_exptl_absorpt_correction_type multi-scan
_exptl_absorpt_process_details 'SADABS-2016/2 - Bruker AXS'
_exptl_crystal_colour red
_exptl_crystal_density_diffrn 1.653
_exptl_crystal_description prism
_exptl_crystal_F_000 1216
_exptl_crystal_size_max 0.25
_exptl_crystal_size_mid 0.16
_exptl_crystal_size_min 0.13
_refine_diff_density_max 0.756
_refine_diff_density_min -1.654
_refine_diff_density_rms 0.121
_refine_ls_extinction_method none
_refine_ls_goodness_of_fit_ref 1.104
_refine_ls_hydrogen_treatment constr
_refine_ls_matrix_type full
_refine_ls_number_parameters 309
_refine_ls_number_reflns 5578
_refine_ls_number_restraints 0
_refine_ls_restrained_S_all 1.104
_refine_ls_R_factor_all 0.0423
_refine_ls_R_factor_gt 0.0366
_refine_ls_shift/su_max 0.001
_refine_ls_shift/su_mean 0.000
_refine_ls_structure_factor_coef Fsqd
_refine_ls_weighting_details 'w=1/[\s^2^(Fo^2^)+(0.0412P)^2^+5.9547P] where P=(Fo^2^+2Fc^2^)/3'
_refine_ls_weighting_scheme calc
_refine_ls_wR_factor_gt 0.0976
_refine_ls_wR_factor_ref 0.1032
_reflns_Friedel_coverage 0.000
_reflns_number_gt 4981
_reflns_number_total 5578
_reflns_threshold_expression 'I > 2\s(I)'
_cod_data_source_file d1dt00668a3.cif
_cod_data_source_block pv472
_cod_depositor_comments 'Adding full bibliography for 7706929--7706948.cif.'
_cod_original_cell_volume 2422.4(7)
_cod_original_sg_symbol_H-M 'P 21/c'
_cod_database_code 7706940
_shelx_shelxl_version_number 2017/1
_shelx_space_group_comment
;
The symmetry employed for this shelxl refinement is uniquely defined
by the following loop, which should always be used as a source of
symmetry information in preference to the above space-group names.
They are only intended as comments.
;
_shelx_estimated_absorpt_t_min 0.715
_shelx_estimated_absorpt_t_max 0.835

loop_
_space_group_symop_operation_xyz
'x, y, z'
'-x, y+1/2, -z+1/2'
'-x, -y, -z'
'x, -y-1/2, z-1/2'

loop_
_atom_site_label
_atom_site_type_symbol
_atom_site_fract_x
_atom_site_fract_y
_atom_site_fract_z
_atom_site_U_iso_or_equiv
_atom_site_adp_type
_atom_site_occupancy
_atom_site_site_symmetry_order
_atom_site_calc_flag
_atom_site_refinement_flags_posn
_atom_site_refinement_flags_adp
_atom_site_refinement_flags_occupancy
_atom_site_disorder_assembly
_atom_site_disorder_group
Pd1 Pd 0.56181(2) 0.28490(2) 0.38172(2) 0.01934(8) Uani 1 1 d . . . . .
Fe1 Fe 0.64472(5) 0.54379(4) 0.34054(3) 0.02741(12) Uani 1 1 d . . . . .
P1 P 0.76337(7) 0.27403(6) 0.43059(4) 0.01905(16) Uani 1 1 d . . . . .
O1 O 0.9481(2) 0.3947(2) 0.39674(14) 0.0293(5) Uani 1 1 d . . . . .
O2 O 0.3771(2) 0.31120(19) 0.32757(13) 0.0265(5) Uani 1 1 d . . . . .
O3 O 0.5158(2) 0.17797(18) 0.45869(13) 0.0243(5) Uani 1 1 d . . . . .
C1 C 0.7404(3) 0.4190(2) 0.31677(18) 0.0218(6) Uani 1 1 d . . . . .
C2 C 0.6135(3) 0.3871(2) 0.31180(18) 0.0225(6) Uani 1 1 d . . . . .
C3 C 0.5382(3) 0.4512(3) 0.2529(2) 0.0307(7) Uani 1 1 d . . . . .
H3 H 0.450306 0.448786 0.236823 0.037 Uiso 1 1 calc R U . . .
C4 C 0.6146(3) 0.5202(3) 0.2214(2) 0.0313(7) Uani 1 1 d . . . . .
H4 H 0.585960 0.569904 0.180672 0.038 Uiso 1 1 calc R U . . .
C5 C 0.7397(3) 0.5019(3) 0.26108(19) 0.0273(7) Uani 1 1 d . . . . .
H5 H 0.809992 0.537562 0.252615 0.033 Uiso 1 1 calc R U . . .
C6 C 0.7338(5) 0.6135(4) 0.4451(3) 0.0490(11) Uani 1 1 d . . . . .
H6 H 0.812906 0.594836 0.477218 0.059 Uiso 1 1 calc R U . . .
C7 C 0.6211(5) 0.5720(3) 0.4509(2) 0.0459(10) Uani 1 1 d . . . . .
H7 H 0.610733 0.520292 0.487627 0.055 Uiso 1 1 calc R U . . .
C8 C 0.5255(5) 0.6187(4) 0.3939(3) 0.0573(13) Uani 1 1 d . . . . .
H8 H 0.439378 0.604936 0.384961 0.069 Uiso 1 1 calc R U . . .
C9 C 0.5820(7) 0.6908(4) 0.3516(3) 0.076(2) Uani 1 1 d . . . . .
H9 H 0.540412 0.733827 0.308997 0.091 Uiso 1 1 calc R U . . .
C10 C 0.7118(6) 0.6866(4) 0.3848(3) 0.0637(16) Uani 1 1 d . . . . .
H10 H 0.772737 0.726761 0.368684 0.076 Uiso 1 1 calc R U . . .
C11 C 0.8377(3) 0.3764(2) 0.37944(18) 0.0229(6) Uani 1 1 d . . . . .
C12 C 0.8350(3) 0.1536(2) 0.40854(17) 0.0222(6) Uani 1 1 d . . . . .
C13 C 0.9627(3) 0.1376(3) 0.43416(19) 0.0281(7) Uani 1 1 d . . . . .
H13 H 1.013748 0.188832 0.465905 0.034 Uiso 1 1 calc R U . . .
C14 C 1.0149(3) 0.0469(3) 0.4133(2) 0.0312(7) Uani 1 1 d . . . . .
H14 H 1.101876 0.036590 0.430234 0.037 Uiso 1 1 calc R U . . .
C15 C 0.9410(3) -0.0290(3) 0.3678(2) 0.0323(7) Uani 1 1 d . . . . .
H15 H 0.977081 -0.091345 0.353930 0.039 Uiso 1 1 calc R U . . .
C16 C 0.8146(3) -0.0135(3) 0.3428(2) 0.0333(8) Uani 1 1 d . . . . .
H16 H 0.763826 -0.065342 0.311510 0.040 Uiso 1 1 calc R U . . .
C17 C 0.7615(3) 0.0771(3) 0.3629(2) 0.0276(7) Uani 1 1 d . . . . .
H17 H 0.674475 0.087052 0.345523 0.033 Uiso 1 1 calc R U . . .
C18 C 0.8185(3) 0.2933(2) 0.53529(17) 0.0206(6) Uani 1 1 d . . . . .
C19 C 0.8928(3) 0.3774(3) 0.56851(19) 0.0303(7) Uani 1 1 d . . . . .
H19 H 0.923386 0.424549 0.536034 0.036 Uiso 1 1 calc R U . . .
C20 C 0.9225(3) 0.3925(3) 0.6497(2) 0.0347(8) Uani 1 1 d . . . . .
H20 H 0.973364 0.449959 0.672217 0.042 Uiso 1 1 calc R U . . .
C21 C 0.8789(3) 0.3250(3) 0.69723(19) 0.0315(7) Uani 1 1 d . . . . .
H21 H 0.899088 0.336059 0.752382 0.038 Uiso 1 1 calc R U . . .
C22 C 0.8050(4) 0.2404(3) 0.6644(2) 0.0371(8) Uani 1 1 d . . . . .
H22 H 0.775783 0.192901 0.697234 0.045 Uiso 1 1 calc R U . . .
C23 C 0.7741(4) 0.2252(3) 0.5838(2) 0.0325(8) Uani 1 1 d . . . . .
H23 H 0.722436 0.168070 0.561543 0.039 Uiso 1 1 calc R U . . .
C24 C 0.1607(3) 0.3070(4) 0.3081(2) 0.0399(9) Uani 1 1 d . . . . .
H24A H 0.156246 0.383776 0.305082 0.060 Uiso 1 1 calc R U . . .
H24B H 0.099526 0.280888 0.334773 0.060 Uiso 1 1 calc R U . . .
H24C H 0.143154 0.277763 0.254927 0.060 Uiso 1 1 calc R U . . .
C25 C 0.2887(3) 0.2742(3) 0.35345(19) 0.0251(6) Uani 1 1 d . . . . .
C26 C 0.2986(3) 0.2074(3) 0.4168(2) 0.0253(7) Uani 1 1 d . . . . .
H26 H 0.223054 0.188923 0.428902 0.030 Uiso 1 1 calc R U . . .
C27 C 0.4056(3) 0.1638(2) 0.46507(18) 0.0229(6) Uani 1 1 d . . . . .
C28 C 0.3934(3) 0.0894(3) 0.5293(2) 0.0313(7) Uani 1 1 d . . . . .
H28A H 0.389389 0.017091 0.509801 0.047 Uiso 1 1 calc R U . . .
H28B H 0.317565 0.105559 0.545397 0.047 Uiso 1 1 calc R U . . .
H28C H 0.465194 0.097086 0.574403 0.047 Uiso 1 1 calc R U . . .

loop_
_atom_site_aniso_label
_atom_site_aniso_U_11
_atom_site_aniso_U_22
_atom_site_aniso_U_33
_atom_site_aniso_U_23
_atom_site_aniso_U_13
_atom_site_aniso_U_12
Pd1 0.01767(13) 0.02189(13) 0.01754(13) 0.00178(8) 0.00278(9) -0.00122(8)
Fe1 0.0344(3) 0.0232(2) 0.0263(2) 0.00205(18) 0.0108(2) 0.00149(19)
P1 0.0177(4) 0.0229(4) 0.0158(3) 0.0009(3) 0.0028(3) -0.0022(3)
O1 0.0224(11) 0.0377(13) 0.0286(12) 0.0015(10) 0.0080(9) -0.0074(10)
O2 0.0197(11) 0.0342(12) 0.0236(11) 0.0051(9) 0.0019(9) 0.0012(9)
O3 0.0217(11) 0.0261(11) 0.0245(11) 0.0059(9) 0.0049(9) -0.0025(9)
C1 0.0241(15) 0.0209(14) 0.0208(14) 0.0003(11) 0.0066(12) -0.0008(11)
C2 0.0237(15) 0.0230(15) 0.0190(13) 0.0022(11) 0.0022(12) -0.0033(12)
C3 0.0278(17) 0.0344(18) 0.0258(16) 0.0064(13) -0.0007(13) -0.0002(14)
C4 0.0364(19) 0.0340(18) 0.0222(15) 0.0093(13) 0.0049(14) -0.0010(14)
C5 0.0327(17) 0.0297(17) 0.0210(14) 0.0022(12) 0.0098(13) -0.0039(13)
C6 0.061(3) 0.045(2) 0.044(2) -0.0203(19) 0.017(2) -0.002(2)
C7 0.073(3) 0.035(2) 0.038(2) -0.0065(17) 0.029(2) 0.007(2)
C8 0.055(3) 0.056(3) 0.067(3) -0.017(2) 0.028(2) 0.017(2)
C9 0.147(6) 0.032(2) 0.049(3) 0.000(2) 0.026(3) 0.043(3)
C10 0.108(5) 0.034(2) 0.063(3) -0.018(2) 0.048(3) -0.027(3)
C11 0.0258(15) 0.0219(15) 0.0213(14) 0.0001(11) 0.0066(12) -0.0045(12)
C12 0.0234(15) 0.0242(15) 0.0189(13) 0.0032(11) 0.0054(12) -0.0018(11)
C13 0.0241(16) 0.0315(17) 0.0255(16) -0.0012(13) 0.0001(13) -0.0023(13)
C14 0.0221(16) 0.0321(18) 0.0373(19) 0.0005(14) 0.0036(14) 0.0036(13)
C15 0.0291(17) 0.0314(18) 0.0360(18) -0.0047(15) 0.0071(15) 0.0034(14)
C16 0.0276(17) 0.0308(18) 0.0396(19) -0.0099(15) 0.0050(15) -0.0024(14)
C17 0.0205(15) 0.0310(17) 0.0307(16) -0.0053(13) 0.0051(13) -0.0029(13)
C18 0.0187(14) 0.0261(15) 0.0164(13) 0.0003(11) 0.0034(11) -0.0003(11)
C19 0.0309(17) 0.0367(19) 0.0224(15) 0.0001(13) 0.0053(13) -0.0109(14)
C20 0.0356(19) 0.042(2) 0.0226(16) -0.0047(14) -0.0009(14) -0.0115(15)
C21 0.0318(18) 0.043(2) 0.0179(14) -0.0021(13) 0.0029(13) 0.0006(15)
C22 0.044(2) 0.046(2) 0.0214(16) 0.0062(15) 0.0081(15) -0.0120(17)
C23 0.037(2) 0.0332(18) 0.0244(16) 0.0011(13) 0.0029(15) -0.0126(15)
C24 0.0212(17) 0.060(3) 0.039(2) 0.0132(18) 0.0087(15) 0.0073(16)
C25 0.0201(15) 0.0301(17) 0.0256(15) -0.0017(12) 0.0067(13) 0.0022(12)
C26 0.0214(15) 0.0296(17) 0.0273(16) -0.0006(12) 0.0104(13) -0.0024(12)
C27 0.0266(16) 0.0227(15) 0.0204(14) -0.0005(11) 0.0079(12) -0.0017(12)
C28 0.0335(18) 0.0365(19) 0.0281(16) 0.0064(14) 0.0154(14) 0.0003(14)

loop_
_atom_type_symbol
_atom_type_description
_atom_type_scat_dispersion_real
_atom_type_scat_dispersion_imag
_atom_type_scat_source
C C 0.0033 0.0016 'International Tables Vol C Tables 4.2.6.8 and 6.1.1.4'
H H 0.0000 0.0000 'International Tables Vol C Tables 4.2.6.8 and 6.1.1.4'
Fe Fe 0.3463 0.8444 'International Tables Vol C Tables 4.2.6.8 and 6.1.1.4'
O O 0.0106 0.0060 'International Tables Vol C Tables 4.2.6.8 and 6.1.1.4'
P P 0.1023 0.0942 'International Tables Vol C Tables 4.2.6.8 and 6.1.1.4'
Pd Pd -0.9988 1.0072 'International Tables Vol C Tables 4.2.6.8 and 6.1.1.4'

loop_
_geom_angle_atom_site_label_1
_geom_angle_atom_site_label_2
_geom_angle_atom_site_label_3
_geom_angle
_geom_angle_site_symmetry_1
_geom_angle_site_symmetry_3
_geom_angle_publ_flag
C2 Pd1 O2 91.16(11) . . ?
C2 Pd1 O3 177.32(11) . . ?
O2 Pd1 O3 91.41(9) . . ?
C2 Pd1 P1 81.62(9) . . ?
O2 Pd1 P1 172.69(7) . . ?
O3 Pd1 P1 95.79(7) . . ?
C1 Fe1 C9 164.2(2) . . ?
C1 Fe1 C5 41.70(12) . . ?
C9 Fe1 C5 124.2(2) . . ?
C1 Fe1 C10 128.2(2) . . ?
C9 Fe1 C10 40.8(3) . . ?
C5 Fe1 C10 106.97(18) . . ?
C1 Fe1 C8 154.37(18) . . ?
C9 Fe1 C8 41.0(2) . . ?
C5 Fe1 C8 162.19(19) . . ?
C10 Fe1 C8 68.2(2) . . ?
C1 Fe1 C7 122.32(15) . . ?
C9 Fe1 C7 67.53(19) . . ?
C5 Fe1 C7 155.69(17) . . ?
C10 Fe1 C7 66.86(19) . . ?
C8 Fe1 C7 39.9(2) . . ?
C1 Fe1 C6 111.38(16) . . ?
C9 Fe1 C6 67.4(2) . . ?
C5 Fe1 C6 120.75(17) . . ?
C10 Fe1 C6 39.5(2) . . ?
C8 Fe1 C6 67.2(2) . . ?
C7 Fe1 C6 39.55(19) . . ?
C1 Fe1 C4 68.42(13) . . ?
C9 Fe1 C4 105.17(18) . . ?
C5 Fe1 C4 40.45(14) . . ?
C10 Fe1 C4 117.88(18) . . ?
C8 Fe1 C4 125.24(19) . . ?
C7 Fe1 C4 163.70(18) . . ?
C6 Fe1 C4 152.93(17) . . ?
C1 Fe1 C3 68.23(13) . . ?
C9 Fe1 C3 116.9(2) . . ?
C5 Fe1 C3 68.73(14) . . ?
C10 Fe1 C3 151.6(2) . . ?
C8 Fe1 C3 106.90(19) . . ?
C7 Fe1 C3 128.18(17) . . ?
C6 Fe1 C3 166.31(17) . . ?
C4 Fe1 C3 40.61(14) . . ?
C1 Fe1 C2 41.70(12) . . ?
C9 Fe1 C2 151.1(2) . . ?
C5 Fe1 C2 70.29(13) . . ?
C10 Fe1 C2 167.2(2) . . ?
C8 Fe1 C2 118.23(19) . . ?
C7 Fe1 C2 110.21(15) . . ?
C6 Fe1 C2 130.46(16) . . ?
C4 Fe1 C2 68.65(13) . . ?
C3 Fe1 C2 40.11(12) . . ?
C18 P1 C12 106.17(14) . . ?
C18 P1 C11 108.34(14) . . ?
C12 P1 C11 102.17(14) . . ?
C18 P1 Pd1 116.15(10) . . ?
C12 P1 Pd1 115.56(10) . . ?
C11 P1 Pd1 107.38(10) . . ?
C25 O2 Pd1 123.1(2) . . ?
C27 O3 Pd1 123.6(2) . . ?
C5 C1 C11 132.0(3) . . ?
C5 C1 C2 109.1(3) . . ?
C11 C1 C2 118.3(3) . . ?
C5 C1 Fe1 69.59(18) . . ?
C11 C1 Fe1 118.3(2) . . ?
C2 C1 Fe1 71.02(18) . . ?
C3 C2 C1 105.7(3) . . ?
C3 C2 Pd1 128.6(2) . . ?
C1 C2 Pd1 125.5(2) . . ?
C3 C2 Fe1 69.7(2) . . ?
C1 C2 Fe1 67.29(17) . . ?
Pd1 C2 Fe1 122.82(15) . . ?
C2 C3 C4 109.7(3) . . ?
C2 C3 Fe1 70.14(19) . . ?
C4 C3 Fe1 69.6(2) . . ?
C2 C3 H3 125.2 . . ?
C4 C3 H3 125.2 . . ?
Fe1 C3 H3 126.7 . . ?
C5 C4 C3 108.6(3) . . ?
C5 C4 Fe1 68.61(19) . . ?
C3 C4 Fe1 69.81(19) . . ?
C5 C4 H4 125.7 . . ?
C3 C4 H4 125.7 . . ?
Fe1 C4 H4 127.5 . . ?
C4 C5 C1 106.9(3) . . ?
C4 C5 Fe1 70.9(2) . . ?
C1 C5 Fe1 68.71(17) . . ?
C4 C5 H5 126.6 . . ?
C1 C5 H5 126.6 . . ?
Fe1 C5 H5 125.4 . . ?
C10 C6 C7 108.9(5) . . ?
C10 C6 Fe1 69.8(3) . . ?
C7 C6 Fe1 70.2(3) . . ?
C10 C6 H6 125.6 . . ?
C7 C6 H6 125.6 . . ?
Fe1 C6 H6 126.1 . . ?
C6 C7 C8 108.9(4) . . ?
C6 C7 Fe1 70.3(2) . . ?
C8 C7 Fe1 69.7(2) . . ?
C6 C7 H7 125.5 . . ?
C8 C7 H7 125.5 . . ?
Fe1 C7 H7 126.0 . . ?
C7 C8 C9 106.9(5) . . ?
C7 C8 Fe1 70.4(2) . . ?
C9 C8 Fe1 68.7(3) . . ?
C7 C8 H8 126.5 . . ?
C9 C8 H8 126.5 . . ?
Fe1 C8 H8 125.9 . . ?
C10 C9 C8 107.5(4) . . ?
C10 C9 Fe1 70.4(3) . . ?
C8 C9 Fe1 70.3(3) . . ?
C10 C9 H9 126.2 . . ?
C8 C9 H9 126.2 . . ?
Fe1 C9 H9 124.7 . . ?
C6 C10 C9 107.8(5) . . ?
C6 C10 Fe1 70.8(3) . . ?
C9 C10 Fe1 68.9(3) . . ?
C6 C10 H10 126.1 . . ?
C9 C10 H10 126.1 . . ?
Fe1 C10 H10 125.8 . . ?
O1 C11 C1 129.7(3) . . ?
O1 C11 P1 123.5(3) . . ?
C1 C11 P1 106.7(2) . . ?
C17 C12 C13 119.2(3) . . ?
C17 C12 P1 119.2(2) . . ?
C13 C12 P1 121.5(2) . . ?
C14 C13 C12 120.0(3) . . ?
C14 C13 H13 120.0 . . ?
C12 C13 H13 120.0 . . ?
C13 C14 C15 120.5(3) . . ?
C13 C14 H14 119.8 . . ?
C15 C14 H14 119.8 . . ?
C16 C15 C14 119.6(3) . . ?
C16 C15 H15 120.2 . . ?
C14 C15 H15 120.2 . . ?
C15 C16 C17 120.4(3) . . ?
C15 C16 H16 119.8 . . ?
C17 C16 H16 119.8 . . ?
C16 C17 C12 120.3(3) . . ?
C16 C17 H17 119.9 . . ?
C12 C17 H17 119.9 . . ?
C19 C18 C23 119.3(3) . . ?
C19 C18 P1 123.2(2) . . ?
C23 C18 P1 117.3(2) . . ?
C18 C19 C20 119.9(3) . . ?
C18 C19 H19 120.1 . . ?
C20 C19 H19 120.1 . . ?
C21 C20 C19 120.6(3) . . ?
C21 C20 H20 119.7 . . ?
C19 C20 H20 119.7 . . ?
C20 C21 C22 119.8(3) . . ?
C20 C21 H21 120.1 . . ?
C22 C21 H21 120.1 . . ?
C23 C22 C21 120.1(3) . . ?
C23 C22 H22 120.0 . . ?
C21 C22 H22 120.0 . . ?
C22 C23 C18 120.4(3) . . ?
C22 C23 H23 119.8 . . ?
C18 C23 H23 119.8 . . ?
C25 C24 H24A 109.5 . . ?
C25 C24 H24B 109.5 . . ?
H24A C24 H24B 109.5 . . ?
C25 C24 H24C 109.5 . . ?
H24A C24 H24C 109.5 . . ?
H24B C24 H24C 109.5 . . ?
O2 C25 C26 127.1(3) . . ?
O2 C25 C24 115.0(3) . . ?
C26 C25 C24 117.9(3) . . ?
C25 C26 C27 128.1(3) . . ?
C25 C26 H26 116.0 . . ?
C27 C26 H26 116.0 . . ?
O3 C27 C26 125.9(3) . . ?
O3 C27 C28 115.3(3) . . ?
C26 C27 C28 118.7(3) . . ?
C27 C28 H28A 109.5 . . ?
C27 C28 H28B 109.5 . . ?
H28A C28 H28B 109.5 . . ?
C27 C28 H28C 109.5 . . ?
H28A C28 H28C 109.5 . . ?
H28B C28 H28C 109.5 . . ?

loop_
_geom_bond_atom_site_label_1
_geom_bond_atom_site_label_2
_geom_bond_distance
_geom_bond_site_symmetry_2
_geom_bond_publ_flag
Pd1 C2 1.976(3) . ?
Pd1 O2 2.068(2) . ?
Pd1 O3 2.076(2) . ?
Pd1 P1 2.2000(9) . ?
Fe1 C1 2.017(3) . ?
Fe1 C9 2.027(4) . ?
Fe1 C5 2.029(3) . ?
Fe1 C10 2.046(4) . ?
Fe1 C8 2.048(4) . ?
Fe1 C7 2.057(4) . ?
Fe1 C6 2.059(4) . ?
Fe1 C4 2.060(3) . ?
Fe1 C3 2.063(4) . ?
Fe1 C2 2.068(3) . ?
P1 C18 1.806(3) . ?
P1 C12 1.817(3) . ?
P1 C11 1.892(3) . ?
O1 C11 1.214(4) . ?
O2 C25 1.277(4) . ?
O3 C27 1.276(4) . ?
C1 C5 1.440(4) . ?
C1 C11 1.444(4) . ?
C1 C2 1.455(4) . ?
C2 C3 1.416(4) . ?
C3 C4 1.430(5) . ?
C3 H3 0.9500 . ?
C4 C5 1.414(5) . ?
C4 H4 0.9500 . ?
C5 H5 0.9500 . ?
C6 C10 1.386(7) . ?
C6 C7 1.393(7) . ?
C6 H6 0.9500 . ?
C7 C8 1.399(7) . ?
C7 H7 0.9500 . ?
C8 C9 1.427(8) . ?
C8 H8 0.9500 . ?
C9 C10 1.419(9) . ?
C9 H9 0.9500 . ?
C10 H10 0.9500 . ?
C12 C17 1.391(4) . ?
C12 C13 1.396(4) . ?
C13 C14 1.385(5) . ?
C13 H13 0.9500 . ?
C14 C15 1.386(5) . ?
C14 H14 0.9500 . ?
C15 C16 1.381(5) . ?
C15 H15 0.9500 . ?
C16 C17 1.385(5) . ?
C16 H16 0.9500 . ?
C17 H17 0.9500 . ?
C18 C19 1.391(4) . ?
C18 C23 1.394(5) . ?
C19 C20 1.396(5) . ?
C19 H19 0.9500 . ?
C20 C21 1.372(5) . ?
C20 H20 0.9500 . ?
C21 C22 1.392(5) . ?
C21 H21 0.9500 . ?
C22 C23 1.385(5) . ?
C22 H22 0.9500 . ?
C23 H23 0.9500 . ?
C24 C25 1.509(5) . ?
C24 H24A 0.9800 . ?
C24 H24B 0.9800 . ?
C24 H24C 0.9800 . ?
C25 C26 1.386(5) . ?
C26 C27 1.394(5) . ?
C26 H26 0.9500 . ?
C27 C28 1.508(4) . ?
C28 H28A 0.9800 . ?
C28 H28B 0.9800 . ?
C28 H28C 0.9800 . ?
